data_7700776
loop_
_publ_author_name
'Baumeister, Jakob E.'
'Mitchell, Andrew W.'
'Kelley, Steven P.'
'Barnes, Charles L.'
'Jurisson, Silvia S.'

_publ_section_title
;
 Steric influence of salicylaldehyde-based Schiff base ligands on the
 formation of trans-[Re(PR<sub>3</sub>)<sub>2</sub>(Schiff
 base)]<sup>+</sup> complexes.
;
_journal_issue 34
_journal_name_full 'Dalton transactions (Cambridge, England : 2003)'
_journal_page_first 12943
_journal_page_last 12955
_journal_paper_doi 10.1039/c9dt02630d
_journal_volume 48
_journal_year 2019
_chemical_formula_moiety 'C24 H33 N2 O3 P Re, F6 P'
_chemical_formula_sum 'C24 H33 F6 N2 O3 P2 Re'
_chemical_formula_weight 759.66
_space_group_crystal_system monoclinic
_space_group_IT_number 14
_space_group_name_Hall '-P 2yn'
_space_group_name_H-M_alt 'P 1 21/n 1'
_symmetry_space_group_name_Hall '-P 2yn'
_symmetry_space_group_name_H-M 'P 1 21/n 1'
_atom_sites_solution_hydrogens geom
_audit_creation_date 2019-01-09
_audit_creation_method
;
Olex2 1.2
(compiled 2018.05.29 svn.r3508 for OlexSys, GUI svn.r5506)
;
_audit_update_record
;
2019-07-27 deposited with the CCDC.    2019-08-05 downloaded from the CCDC.
;
_cell_angle_alpha 90
_cell_angle_beta 90.9445(12)
_cell_angle_gamma 90
_cell_formula_units_Z 4
_cell_length_a 8.7506(3)
_cell_length_b 10.9321(4)
_cell_length_c 29.4316(11)
_cell_measurement_reflns_used 9853
_cell_measurement_temperature 100
_cell_measurement_theta_max 36.31
_cell_measurement_theta_min 2.79
_cell_volume 2815.12(18)
_computing_cell_refinement 'Bruker Apex3 V.2017.3-0/SAINT V8.38A'
_computing_data_collection 'Bruker Apex3 V.2017.3-0'
_computing_data_reduction 'Bruker Apex3 V.2017.3-0/SAINT V8.38A'
_computing_molecular_graphics 'Olex2 (Dolomanov et al., 2009)'
_computing_publication_material 'Olex2 (Dolomanov et al., 2009)'
_computing_structure_refinement 'ShelXL (Sheldrick, 2015)'
_computing_structure_solution 'SHELXS (Sheldrick, 2013)'
_diffrn_ambient_temperature 100.0
_diffrn_measured_fraction_theta_full 0.998
_diffrn_measured_fraction_theta_max 0.998
_diffrn_measurement_device_type 'Bruker VENTURE CMOS area detector'
_diffrn_measurement_method 'shutterless omega and phi scans'
_diffrn_radiation_monochromator 'mirror optics'
_diffrn_radiation_type MoK\a
_diffrn_radiation_wavelength 0.71073
_diffrn_reflns_av_R_equivalents 0.0304
_diffrn_reflns_av_unetI/netI 0.0121
_diffrn_reflns_Laue_measured_fraction_full 0.998
_diffrn_reflns_Laue_measured_fraction_max 0.998
_diffrn_reflns_limit_h_max 11
_diffrn_reflns_limit_h_min -11
_diffrn_reflns_limit_k_max 14
_diffrn_reflns_limit_k_min -14
_diffrn_reflns_limit_l_max 38
_diffrn_reflns_limit_l_min -38
_diffrn_reflns_number 88591
_diffrn_reflns_point_group_measured_fraction_full 0.998
_diffrn_reflns_point_group_measured_fraction_max 0.998
_diffrn_reflns_theta_full 25.242
_diffrn_reflns_theta_max 27.498
_diffrn_reflns_theta_min 2.790
_diffrn_source 'Incoatec IMuS microfocus Mo tube'
_diffrn_standards_number 0
_exptl_absorpt_coefficient_mu 4.499
_exptl_absorpt_correction_T_max 0.3438
_exptl_absorpt_correction_T_min 0.2359
_exptl_absorpt_correction_type multi-scan
_exptl_absorpt_process_details 'Bruker AXScale'
_exptl_crystal_colour green
_exptl_crystal_colour_primary green
_exptl_crystal_density_diffrn 1.792
_exptl_crystal_description block
_exptl_crystal_F_000 1496
_exptl_crystal_recrystallization_method 'Re-crystallisation from solvent: Methanol/Water'
_exptl_crystal_size_max 0.27
_exptl_crystal_size_mid 0.14
_exptl_crystal_size_min 0.1
_refine_diff_density_max 1.497
_refine_diff_density_min -3.067
_refine_diff_density_rms 0.112
_refine_ls_extinction_method none
_refine_ls_goodness_of_fit_ref 1.390
_refine_ls_hydrogen_treatment constr
_refine_ls_matrix_type full
_refine_ls_number_parameters 348
_refine_ls_number_reflns 6462
_refine_ls_number_restraints 0
_refine_ls_restrained_S_all 1.390
_refine_ls_R_factor_all 0.0311
_refine_ls_R_factor_gt 0.0307
_refine_ls_shift/su_max 0.002
_refine_ls_shift/su_mean 0.000
_refine_ls_structure_factor_coef Fsqd
_refine_ls_weighting_details 'w=1/[\s^2^(Fo^2^)+13.2105P] where P=(Fo^2^+2Fc^2^)/3'
_refine_ls_weighting_scheme calc
_refine_ls_wR_factor_gt 0.0643
_refine_ls_wR_factor_ref 0.0644
_reflns_Friedel_coverage 0.000
_reflns_number_gt 6401
_reflns_number_total 6462
_reflns_threshold_expression 'I > 2\s(I)'
_cod_data_source_file c9dt02630d2.cif
_cod_data_source_block s1_CCDC1
_cod_depositor_comments 'Adding full bibliography for 7700769--7700776.cif.'
_cod_database_code 7700776
_shelx_shelxl_version_number 2017/1
_shelx_space_group_comment
;
The symmetry employed for this shelxl refinement is uniquely defined
by the following loop, which should always be used as a source of
symmetry information in preference to the above space-group names.
They are only intended as comments.
;
_shelx_estimated_absorpt_t_max 0.662
_shelx_estimated_absorpt_t_min 0.376
_olex2_refinement_description
;
1. Fixed Uiso
 At 1.2 times of:
  All C(H) groups, All C(H,H) groups
 At 1.5 times of:
  All C(H,H,H) groups
2.a Secondary CH2 refined with riding coordinates:
 C19(H19A,H19B), C23(H23A,H23B), C21(H21A,H21B), C8(H8A,H8B)
2.b Aromatic/amide H refined with riding coordinates:
 C14(H14), C13(H13), C16(H16), C7(H7), C10(H10), C15(H15), C2(H2), C5(H5),
 C3(H3), C4(H4)
2.c Idealised Me refined as rotating group:
 C22(H22A,H22B,H22C), C17(H17A,H17B,H17C), C20(H20A,H20B,H20C), C18(H18A,H18B,
 H18C), C24(H24A,H24B,H24C)
;
_olex2_submission_special_instructions 'No special instructions were received'

loop_
_space_group_symop_operation_xyz
'x, y, z'
'-x+1/2, y+1/2, -z+1/2'
'-x, -y, -z'
'x-1/2, -y-1/2, z-1/2'

loop_
_atom_site_label
_atom_site_type_symbol
_atom_site_fract_x
_atom_site_fract_y
_atom_site_fract_z
_atom_site_U_iso_or_equiv
_atom_site_adp_type
_atom_site_occupancy
_atom_site_site_symmetry_order
_atom_site_calc_flag
_atom_site_refinement_flags_posn
Re1 Re 0.77128(2) 0.28099(2) 0.14917(2) 0.01244(5) Uani 1 1 d .
P2 P 0.33678(13) 0.84132(11) 0.08524(4) 0.0215(2) Uani 1 1 d .
P1 P 0.61829(12) 0.46236(9) 0.16853(3) 0.01556(19) Uani 1 1 d .
O1 O 0.8990(3) 0.3956(3) 0.11328(9) 0.0169(6) Uani 1 1 d .
O3 O 0.6324(3) 0.2017(3) 0.17585(9) 0.0180(6) Uani 1 1 d .
N2 N 0.8991(4) 0.1272(3) 0.12886(10) 0.0132(6) Uani 1 1 d .
C14 C 1.2449(5) 0.2194(4) 0.26767(14) 0.0231(9) Uani 1 1 d .
H14 H 1.293466 0.243058 0.295405 0.028 Uiso 1 1 calc R
C13 C 1.1153(5) 0.2801(4) 0.25284(13) 0.0186(8) Uani 1 1 d .
H13 H 1.075874 0.344982 0.270640 0.022 Uiso 1 1 calc R
O2 O 0.9208(3) 0.3169(2) 0.19942(9) 0.0168(6) Uani 1 1 d .
N1 N 0.6832(4) 0.2452(3) 0.08433(11) 0.0137(6) Uani 1 1 d .
C11 C 1.0976(4) 0.1468(4) 0.18716(12) 0.0144(7) Uani 1 1 d .
C9 C 0.8348(5) 0.0585(4) 0.08848(13) 0.0188(8) Uani 1 1 d .
C16 C 1.2324(5) 0.0883(4) 0.20280(14) 0.0188(8) Uani 1 1 d .
H16 H 1.273383 0.022919 0.185571 0.023 Uiso 1 1 calc R
F6 F 0.2074(4) 0.8547(3) 0.04672(10) 0.0403(7) Uani 1 1 d .
C7 C 0.6837(5) 0.3108(4) 0.04806(14) 0.0188(8) Uani 1 1 d .
H7 H 0.638715 0.277546 0.021186 0.023 Uiso 1 1 calc R
C10 C 1.0256(4) 0.0940(4) 0.14729(13) 0.0154(7) Uani 1 1 d .
H10 H 1.077425 0.027881 0.133352 0.019 Uiso 1 1 calc R
C19 C 0.7056(5) 0.6135(4) 0.16284(15) 0.0215(8) Uani 1 1 d .
H19A H 0.713453 0.632500 0.130078 0.026 Uiso 1 1 calc R
H19B H 0.636280 0.674716 0.176270 0.026 Uiso 1 1 calc R
F2 F 0.2054(4) 0.8170(3) 0.12172(10) 0.0409(7) Uani 1 1 d .
C12 C 1.0400(4) 0.2480(3) 0.21193(13) 0.0138(7) Uani 1 1 d .
F4 F 0.4644(4) 0.8686(3) 0.04849(11) 0.0413(8) Uani 1 1 d .
C15 C 1.3054(5) 0.1234(4) 0.24222(15) 0.0221(9) Uani 1 1 d .
H15 H 1.396109 0.083063 0.252145 0.027 Uiso 1 1 calc R
C1 C 0.8657(5) 0.4654(4) 0.07720(13) 0.0175(8) Uani 1 1 d .
F5 F 0.3459(5) 0.6992(3) 0.07422(13) 0.0569(10) Uani 1 1 d .
C6 C 0.7486(5) 0.4319(4) 0.04581(14) 0.0197(8) Uani 1 1 d .
C22 C 0.6640(7) 0.4416(5) 0.26416(15) 0.0362(12) Uani 1 1 d .
H22A H 0.738098 0.377170 0.257367 0.054 Uiso 1 1 calc GR
H22B H 0.612965 0.422353 0.292686 0.054 Uiso 1 1 calc GR
H22C H 0.717083 0.520141 0.267134 0.054 Uiso 1 1 calc GR
C2 C 0.9531(5) 0.5708(4) 0.06930(15) 0.0231(9) Uani 1 1 d .
H2 H 1.035429 0.591538 0.089278 0.028 Uiso 1 1 calc R
C23 C 0.4436(5) 0.4798(4) 0.13419(15) 0.0227(9) Uani 1 1 d .
H23A H 0.388075 0.552836 0.144948 0.027 Uiso 1 1 calc R
H23B H 0.472509 0.495069 0.102306 0.027 Uiso 1 1 calc R
F3 F 0.3242(4) 0.9842(3) 0.09545(11) 0.0411(8) Uani 1 1 d .
C17 C 0.9384(5) 0.0845(5) 0.04850(14) 0.0314(11) Uani 1 1 d .
H17A H 0.945772 0.173110 0.043874 0.047 Uiso 1 1 calc GR
H17B H 0.895684 0.046159 0.021016 0.047 Uiso 1 1 calc GR
H17C H 1.040433 0.051130 0.054915 0.047 Uiso 1 1 calc GR
C21 C 0.5460(5) 0.4493(4) 0.22595(14) 0.0250(9) Uani 1 1 d .
H21A H 0.479731 0.520802 0.231714 0.030 Uiso 1 1 calc R
H21B H 0.480821 0.375419 0.227298 0.030 Uiso 1 1 calc R
C5 C 0.7201(5) 0.5072(4) 0.00779(15) 0.0265(10) Uani 1 1 d .
H5 H 0.643929 0.484189 -0.013948 0.032 Uiso 1 1 calc R
C20 C 0.8636(6) 0.6282(4) 0.18492(18) 0.0311(11) Uani 1 1 d .
H20A H 0.928349 0.559012 0.176422 0.047 Uiso 1 1 calc GR
H20B H 0.853921 0.630512 0.218030 0.047 Uiso 1 1 calc GR
H20C H 0.909989 0.704574 0.174465 0.047 Uiso 1 1 calc GR
C3 C 0.9186(6) 0.6441(4) 0.03224(16) 0.0303(10) Uani 1 1 d .
H3 H 0.975990 0.716623 0.027482 0.036 Uiso 1 1 calc R
C4 C 0.8010(6) 0.6136(5) 0.00171(16) 0.0337(11) Uani 1 1 d .
H4 H 0.776957 0.666028 -0.023141 0.040 Uiso 1 1 calc R
F1 F 0.4628(4) 0.8289(4) 0.12400(12) 0.0644(12) Uani 1 1 d .
C8 C 0.6727(5) 0.1107(4) 0.07977(14) 0.0175(8) Uani 1 1 d .
H8A H 0.635775 0.088505 0.048890 0.021 Uiso 1 1 calc R
H8B H 0.600592 0.077272 0.102151 0.021 Uiso 1 1 calc R
C18 C 0.8229(6) -0.0781(4) 0.09835(17) 0.0309(11) Uani 1 1 d .
H18A H 0.925671 -0.112859 0.101671 0.046 Uiso 1 1 calc GR
H18B H 0.768470 -0.118683 0.073188 0.046 Uiso 1 1 calc GR
H18C H 0.766820 -0.090471 0.126533 0.046 Uiso 1 1 calc GR
C24 C 0.3354(5) 0.3706(5) 0.13511(18) 0.0325(11) Uani 1 1 d .
H24A H 0.245481 0.387719 0.115885 0.049 Uiso 1 1 calc GR
H24B H 0.303288 0.355876 0.166381 0.049 Uiso 1 1 calc GR
H24C H 0.387973 0.297942 0.123672 0.049 Uiso 1 1 calc GR

loop_
_atom_site_aniso_label
_atom_site_aniso_U_11
_atom_site_aniso_U_22
_atom_site_aniso_U_33
_atom_site_aniso_U_23
_atom_site_aniso_U_13
_atom_site_aniso_U_12
Re1 0.01407(7) 0.01332(7) 0.00991(7) -0.00051(6) 0.00016(5) 0.00158(6)
P2 0.0231(5) 0.0247(6) 0.0166(5) -0.0001(4) -0.0027(4) 0.0071(4)
P1 0.0181(5) 0.0140(5) 0.0146(4) 0.0015(4) 0.0017(4) 0.0040(4)
O1 0.0169(13) 0.0188(14) 0.0150(13) 0.0016(11) -0.0006(10) 0.0006(11)
O3 0.0199(14) 0.0149(14) 0.0192(13) 0.0005(11) 0.0051(11) 0.0042(11)
N2 0.0144(15) 0.0149(15) 0.0105(14) -0.0021(12) 0.0026(12) -0.0001(12)
C14 0.026(2) 0.022(2) 0.0204(19) -0.0006(17) -0.0080(16) -0.0083(18)
C13 0.024(2) 0.0150(18) 0.0162(18) -0.0021(16) -0.0035(15) -0.0007(16)
O2 0.0219(14) 0.0139(13) 0.0145(13) -0.0021(10) -0.0035(11) 0.0033(11)
N1 0.0149(15) 0.0125(15) 0.0139(15) -0.0020(12) -0.0012(12) 0.0013(12)
C11 0.0124(17) 0.0182(19) 0.0127(17) 0.0020(14) 0.0003(13) -0.0031(14)
C9 0.021(2) 0.020(2) 0.0147(18) -0.0067(15) -0.0059(15) 0.0066(16)
C16 0.0163(19) 0.021(2) 0.0192(19) -0.0002(16) -0.0001(15) 0.0013(16)
F6 0.0415(17) 0.0479(19) 0.0310(15) 0.0044(14) -0.0186(13) 0.0005(15)
C7 0.0188(19) 0.021(2) 0.0172(18) -0.0015(15) -0.0016(15) 0.0058(15)
C10 0.0143(17) 0.0198(19) 0.0123(17) -0.0002(15) 0.0016(14) 0.0019(15)
C19 0.023(2) 0.0146(19) 0.027(2) 0.0000(16) -0.0014(17) 0.0035(16)
F2 0.0426(17) 0.052(2) 0.0287(15) 0.0060(14) 0.0083(13) -0.0076(15)
C12 0.0156(17) 0.0124(17) 0.0135(17) 0.0027(13) -0.0001(13) -0.0030(13)
F4 0.0408(17) 0.0452(19) 0.0383(17) -0.0089(14) 0.0169(14) 0.0032(14)
C15 0.0171(19) 0.024(2) 0.025(2) 0.0005(17) -0.0070(16) 0.0013(16)
C1 0.0181(19) 0.021(2) 0.0139(18) 0.0001(15) 0.0060(14) 0.0045(16)
F5 0.084(3) 0.0211(16) 0.066(2) 0.0030(16) 0.010(2) 0.0190(17)
C6 0.021(2) 0.023(2) 0.0156(18) 0.0014(16) 0.0044(15) 0.0037(16)
C22 0.054(3) 0.038(3) 0.017(2) -0.002(2) 0.004(2) 0.016(2)
C2 0.028(2) 0.019(2) 0.023(2) 0.0008(17) 0.0073(17) -0.0002(17)
C23 0.019(2) 0.027(2) 0.022(2) 0.0019(17) -0.0002(16) 0.0066(17)
F3 0.0389(17) 0.0301(16) 0.055(2) -0.0177(14) 0.0152(15) -0.0030(13)
C17 0.031(2) 0.049(3) 0.0143(19) -0.007(2) -0.0019(17) 0.019(2)
C21 0.036(2) 0.023(2) 0.0161(19) -0.0011(17) 0.0085(17) 0.0071(19)
C5 0.030(2) 0.032(2) 0.018(2) 0.0040(18) 0.0027(17) 0.0086(19)
C20 0.032(3) 0.021(2) 0.040(3) -0.009(2) -0.010(2) -0.0003(19)
C3 0.044(3) 0.019(2) 0.028(2) 0.0060(18) 0.013(2) 0.000(2)
C4 0.048(3) 0.032(3) 0.021(2) 0.010(2) 0.007(2) 0.013(2)
F1 0.0401(19) 0.110(4) 0.0420(19) 0.008(2) -0.0227(16) 0.015(2)
C8 0.0208(19) 0.0143(18) 0.0173(18) -0.0022(15) -0.0054(15) 0.0036(15)
C18 0.036(3) 0.017(2) 0.038(3) -0.0098(19) -0.018(2) 0.0067(19)
C24 0.021(2) 0.037(3) 0.040(3) 0.000(2) -0.001(2) -0.003(2)

loop_
_atom_type_symbol
_atom_type_description
_atom_type_scat_dispersion_real
_atom_type_scat_dispersion_imag
_atom_type_scat_source
C C 0.0033 0.0016 'International Tables Vol C Tables 4.2.6.8 and 6.1.1.4'
H H 0.0000 0.0000 'International Tables Vol C Tables 4.2.6.8 and 6.1.1.4'
N N 0.0061 0.0033 'International Tables Vol C Tables 4.2.6.8 and 6.1.1.4'
O O 0.0106 0.0060 'International Tables Vol C Tables 4.2.6.8 and 6.1.1.4'
P P 0.1023 0.0942 'International Tables Vol C Tables 4.2.6.8 and 6.1.1.4'
F F 0.0171 0.0103 'International Tables Vol C Tables 4.2.6.8 and 6.1.1.4'
Re Re -1.0185 7.2310 'International Tables Vol C Tables 4.2.6.8 and 6.1.1.4'

loop_
_geom_angle_atom_site_label_1
_geom_angle_atom_site_label_2
_geom_angle_atom_site_label_3
_geom_angle
O1 Re1 P1 85.88(8)
O1 Re1 N2 92.66(12)
O1 Re1 O2 84.40(11)
O1 Re1 N1 80.49(12)
O3 Re1 P1 84.74(9)
O3 Re1 O1 168.21(12)
O3 Re1 N2 96.36(13)
O3 Re1 O2 102.92(13)
O3 Re1 N1 94.08(13)
N2 Re1 P1 176.90(9)
O2 Re1 P1 91.28(8)
O2 Re1 N2 91.30(12)
O2 Re1 N1 160.56(12)
N1 Re1 P1 99.71(9)
N1 Re1 N2 77.34(12)
F6 P2 F2 89.02(17)
F4 P2 F6 89.85(18)
F4 P2 F2 178.39(19)
F5 P2 F6 89.0(2)
F5 P2 F2 90.8(2)
F5 P2 F4 90.4(2)
F5 P2 F3 178.6(2)
F3 P2 F6 89.64(18)
F3 P2 F2 89.08(17)
F3 P2 F4 89.76(17)
F1 P2 F6 179.0(2)
F1 P2 F2 90.09(19)
F1 P2 F4 91.0(2)
F1 P2 F5 91.5(2)
F1 P2 F3 89.9(2)
C19 P1 Re1 118.44(14)
C23 P1 Re1 114.09(15)
C23 P1 C19 101.7(2)
C21 P1 Re1 110.48(15)
C21 P1 C19 107.9(2)
C21 P1 C23 102.8(2)
C1 O1 Re1 131.5(3)
C9 N2 Re1 115.3(2)
C10 N2 Re1 124.5(3)
C10 N2 C9 120.1(3)
C13 C14 C15 120.6(4)
C14 C13 C12 121.5(4)
C12 O2 Re1 126.4(2)
C7 N1 Re1 130.5(3)
C7 N1 C8 118.7(3)
C8 N1 Re1 106.9(2)
C16 C11 C10 115.8(4)
C16 C11 C12 119.1(3)
C12 C11 C10 125.0(3)
N2 C9 C17 107.2(3)
N2 C9 C8 106.0(3)
N2 C9 C18 111.3(3)
C17 C9 C8 111.0(3)
C17 C9 C18 111.9(4)
C18 C9 C8 109.2(4)
C15 C16 C11 121.6(4)
N1 C7 C6 123.8(4)
N2 C10 C11 126.5(4)
C20 C19 P1 115.7(3)
C13 C12 C11 117.9(3)
O2 C12 C13 116.6(3)
O2 C12 C11 125.5(3)
C16 C15 C14 119.2(4)
O1 C1 C6 121.1(4)
O1 C1 C2 119.2(4)
C2 C1 C6 119.6(4)
C1 C6 C7 119.2(4)
C5 C6 C7 120.5(4)
C5 C6 C1 118.9(4)
C3 C2 C1 119.6(4)
C24 C23 P1 115.0(3)
C22 C21 P1 116.8(3)
C4 C5 C6 120.9(4)
C2 C3 C4 121.2(5)
C5 C4 C3 119.6(4)
N1 C8 C9 107.3(3)

loop_
_geom_bond_atom_site_label_1
_geom_bond_atom_site_label_2
_geom_bond_distance
Re1 P1 2.4645(10)
Re1 O1 1.993(3)
Re1 O3 1.696(3)
Re1 N2 2.111(3)
Re1 O2 1.998(3)
Re1 N1 2.083(3)
P2 F6 1.596(3)
P2 F2 1.608(3)
P2 F4 1.595(3)
P2 F5 1.589(3)
P2 F3 1.595(3)
P2 F1 1.579(3)
P1 C19 1.829(4)
P1 C23 1.828(4)
P1 C21 1.820(4)
O1 C1 1.336(5)
N2 C9 1.507(5)
N2 C10 1.278(5)
C14 C13 1.378(6)
C14 C15 1.399(6)
C13 C12 1.407(5)
O2 C12 1.333(5)
N1 C7 1.286(5)
N1 C8 1.479(5)
C11 C16 1.412(5)
C11 C10 1.444(5)
C11 C12 1.422(5)
C9 C17 1.524(6)
C9 C8 1.546(5)
C9 C18 1.525(6)
C16 C15 1.370(6)
C7 C6 1.442(6)
C19 C20 1.527(6)
C1 C6 1.416(6)
C1 C2 1.405(6)
C6 C5 1.408(6)
C22 C21 1.516(7)
C2 C3 1.383(6)
C23 C24 1.524(6)
C5 C4 1.375(7)
C3 C4 1.396(7)

loop_
_geom_torsion_atom_site_label_1
_geom_torsion_atom_site_label_2
_geom_torsion_atom_site_label_3
_geom_torsion_atom_site_label_4
_geom_torsion
Re1 P1 C19 C20 -49.5(4)
Re1 P1 C23 C24 56.4(4)
Re1 P1 C21 C22 61.7(4)
Re1 O1 C1 C6 -28.0(5)
Re1 O1 C1 C2 154.9(3)
Re1 N2 C9 C17 108.1(3)
Re1 N2 C9 C8 -10.6(4)
Re1 N2 C9 C18 -129.2(3)
Re1 N2 C10 C11 5.9(6)
Re1 O2 C12 C13 -169.8(3)
Re1 O2 C12 C11 11.2(5)
Re1 N1 C7 C6 -1.2(6)
Re1 N1 C8 C9 -57.3(3)
O1 C1 C6 C7 -11.4(6)
O1 C1 C6 C5 -178.7(4)
O1 C1 C2 C3 -179.4(4)
N2 C9 C8 N1 43.0(4)
C14 C13 C12 O2 -176.3(4)
C14 C13 C12 C11 2.9(6)
C13 C14 C15 C16 -1.5(7)
N1 C7 C6 C1 25.0(6)
N1 C7 C6 C5 -167.9(4)
C11 C16 C15 C14 0.2(6)
C9 N2 C10 C11 -176.9(4)
C16 C11 C10 N2 175.7(4)
C16 C11 C12 C13 -4.1(5)
C16 C11 C12 O2 175.0(4)
C7 N1 C8 C9 102.8(4)
C7 C6 C5 C4 -169.0(4)
C10 N2 C9 C17 -69.4(5)
C10 N2 C9 C8 171.9(3)
C10 N2 C9 C18 53.4(5)
C10 C11 C16 C15 -175.0(4)
C10 C11 C12 C13 173.3(4)
C10 C11 C12 O2 -7.6(6)
C19 P1 C23 C24 -175.0(3)
C19 P1 C21 C22 -69.3(4)
C12 C11 C16 C15 2.7(6)
C12 C11 C10 N2 -1.7(6)
C15 C14 C13 C12 -0.1(6)
C1 C6 C5 C4 -1.9(6)
C1 C2 C3 C4 -1.8(7)
C6 C1 C2 C3 3.4(6)
C6 C5 C4 C3 3.5(7)
C2 C1 C6 C7 165.7(4)
C2 C1 C6 C5 -1.6(6)
C2 C3 C4 C5 -1.6(7)
C23 P1 C19 C20 -175.4(3)
C23 P1 C21 C22 -176.2(4)
C17 C9 C8 N1 -73.1(4)
C21 P1 C19 C20 76.9(4)
C21 P1 C23 C24 -63.3(4)
C8 N1 C7 C6 -155.8(4)
C18 C9 C8 N1 163.0(3)
